data_7109030
loop_
_publ_author_name
'Javier A. Cabeza'
'Marina Damonte'
'Pablo Garcia-Alvarez'
'Enrique Perez-Carreno'

_publ_section_title
;
 Easy abstraction of a hydride anion from an alkyl C-H bond of a
 coordinated bis(N-heterocyclic carbene)
;
_journal_name_full Chem.Commun.
_journal_page_first 2813
_journal_paper_doi 10.1039/c3cc40619a
_journal_volume 49
_journal_year 2013
_chemical_formula_moiety '2(C14 H16 N4 O3 Ru), C6 H6'
_chemical_formula_sum 'C34 H38 N8 O6 Ru2'
_chemical_formula_weight 856.86
_chemical_name_systematic
;
?
;
_space_group_IT_number 14
_symmetry_cell_setting monoclinic
_symmetry_space_group_name_Hall '-P 2yn'
_symmetry_space_group_name_H-M 'P 1 21/n 1'
_atom_sites_solution_hydrogens geom
_atom_sites_solution_primary direct
_atom_sites_solution_secondary difmap
_audit_creation_method SHELXL-97
_cell_angle_alpha 90.00
_cell_angle_beta 104.761(4)
_cell_angle_gamma 90.00
_cell_formula_units_Z 4
_cell_length_a 20.5311(8)
_cell_length_b 8.6613(3)
_cell_length_c 20.6671(7)
_cell_measurement_reflns_used 7400
_cell_measurement_temperature 123(2)
_cell_measurement_theta_max 74.6872
_cell_measurement_theta_min 3.5122
_cell_volume 3553.9(2)
_computing_cell_refinement
;
CrysAlisPro, Agilent Technologies,
Version 1.171.35.15 (release 03-08-2011 CrysAlis171 .NET)
(compiled Aug 3 2011,13:03:54)
;
_computing_data_collection
;
CrysAlisPro, Agilent Technologies,
Version 1.171.35.15 (release 03-08-2011 CrysAlis171 .NET)
(compiled Aug 3 2011,13:03:54)
;
_computing_data_reduction
;
CrysAlisPro, Agilent Technologies,
Version 1.171.35.15 (release 03-08-2011 CrysAlis171 .NET)
(compiled Aug 3 2011,13:03:54)
;
_computing_molecular_graphics 'PLATON (Spek, 2008)'
_computing_publication_material 'SHELXL-97 (Sheldrick, 2008)'
_computing_structure_refinement 'SHELXL-97 (Sheldrick, 2008)'
_computing_structure_solution 'SIR-97 (Giacovazzo, 1999)'
_diffrn_ambient_temperature 123.0(1)
_diffrn_measured_fraction_theta_full 0.992
_diffrn_measured_fraction_theta_max 0.992
_diffrn_measurement_device_type 'Xcalibur, Onyx, Nova'
_diffrn_radiation_monochromator mirror
_diffrn_radiation_source 'Nova (Cu) X-ray Source'
_diffrn_radiation_type CuK\a
_diffrn_radiation_wavelength 1.54180
_diffrn_reflns_av_R_equivalents 0.0349
_diffrn_reflns_av_sigmaI/netI 0.0403
_diffrn_reflns_limit_h_max 23
_diffrn_reflns_limit_h_min -24
_diffrn_reflns_limit_k_max 7
_diffrn_reflns_limit_k_min -10
_diffrn_reflns_limit_l_max 24
_diffrn_reflns_limit_l_min -22
_diffrn_reflns_number 12764
_diffrn_reflns_theta_full 67.50
_diffrn_reflns_theta_max 67.50
_diffrn_reflns_theta_min 3.52
_exptl_absorpt_coefficient_mu 7.349
_exptl_absorpt_correction_T_max 1.00000
_exptl_absorpt_correction_T_min 0.53459
_exptl_absorpt_correction_type multi-scan
_exptl_absorpt_process_details
;
CrysAlisPro, Agilent Technologies,
Version 1.171.35.15 (release 03-08-2011 CrysAlis171 .NET)
(compiled Aug 3 2011,13:03:54)
Empirical absorption correction using spherical harmonics,
implemented in SCALE3 ABSPACK scaling algorithm.
;
_exptl_crystal_colour colourless
_exptl_crystal_density_diffrn 1.601
_exptl_crystal_density_method 'not measured'
_exptl_crystal_description fragment
_exptl_crystal_F_000 1736
_exptl_crystal_size_max 0.1852
_exptl_crystal_size_mid 0.1090
_exptl_crystal_size_min 0.0463
_refine_diff_density_max 2.222
_refine_diff_density_min -2.177
_refine_diff_density_rms 0.189
_refine_ls_extinction_method none
_refine_ls_goodness_of_fit_ref 1.193
_refine_ls_hydrogen_treatment constr
_refine_ls_matrix_type full
_refine_ls_number_parameters 443
_refine_ls_number_reflns 6367
_refine_ls_number_restraints 0
_refine_ls_restrained_S_all 1.193
_refine_ls_R_factor_all 0.0820
_refine_ls_R_factor_gt 0.0750
_refine_ls_shift/su_max 0.000
_refine_ls_shift/su_mean 0.000
_refine_ls_structure_factor_coef Fsqd
_refine_ls_weighting_details 'calc w=1/[\s^2^(Fo^2^)+(0.0000P)^2^+108.1643P] where P=(Fo^2^+2Fc^2^)/3'
_refine_ls_weighting_scheme calc
_refine_ls_wR_factor_gt 0.1955
_refine_ls_wR_factor_ref 0.1981
_reflns_number_gt 5576
_reflns_number_total 6367
_reflns_threshold_expression >2\s(I)
_cod_data_source_file c3cc40619a.txt
_cod_data_source_block md355
_cod_original_sg_symbol_H-M 'P 21/n'
_cod_database_code 7109030

loop_
_symmetry_equiv_pos_as_xyz
'x, y, z'
'-x+1/2, y+1/2, -z+1/2'
'-x, -y, -z'
'x-1/2, -y-1/2, z-1/2'

loop_
_atom_site_label
_atom_site_type_symbol
_atom_site_fract_x
_atom_site_fract_y
_atom_site_fract_z
_atom_site_U_iso_or_equiv
_atom_site_adp_type
_atom_site_occupancy
_atom_site_symmetry_multiplicity
_atom_site_calc_flag
_atom_site_refinement_flags
C12 C 0.7093(5) 0.3661(11) 0.8150(5) 0.020(2) Uani 1 1 d .
C13 C 0.6069(6) 0.2615(17) 0.8502(7) 0.042(3) Uani 1 1 d .
H13A H 0.5585 0.2766 0.8313 0.062 Uiso 1 1 calc R
H13B H 0.6218 0.3235 0.8909 0.062 Uiso 1 1 calc R
H13C H 0.6159 0.1522 0.8610 0.062 Uiso 1 1 calc R
C14 C 0.6133(6) 0.3070(14) 0.7335(6) 0.033(3) Uani 1 1 d .
H14 H 0.5688 0.2740 0.7124 0.039 Uiso 1 1 calc R
C15 C 0.6599(6) 0.3608(13) 0.7029(6) 0.030(2) Uani 1 1 d .
H15 H 0.6547 0.3728 0.6561 0.036 Uiso 1 1 calc R
C16 C 0.7768(5) 0.4621(14) 0.7378(6) 0.029(2) Uani 1 1 d .
H16A H 0.7999 0.5311 0.7747 0.034 Uiso 1 1 calc R
H16B H 0.7628 0.5249 0.6966 0.034 Uiso 1 1 calc R
C17 C 0.8255(6) 0.3375(15) 0.7278(5) 0.032(3) Uani 1 1 d .
H17A H 0.8596 0.3847 0.7077 0.039 Uiso 1 1 calc R
H17B H 0.8004 0.2598 0.6959 0.039 Uiso 1 1 calc R
C18 C 0.8615(5) 0.2560(13) 0.7927(5) 0.026(2) Uani 1 1 d .
H18A H 0.8284 0.1969 0.8101 0.031 Uiso 1 1 calc R
H18B H 0.8949 0.1823 0.7836 0.031 Uiso 1 1 calc R
C19 C 0.9581(5) 0.4275(13) 0.8453(6) 0.027(2) Uani 1 1 d .
H19 H 0.9880 0.3946 0.8197 0.032 Uiso 1 1 calc R
C20 C 0.9686(5) 0.5405(14) 0.8909(6) 0.028(2) Uani 1 1 d .
H20 H 1.0078 0.6028 0.9043 0.034 Uiso 1 1 calc R
C22 C 0.8641(5) 0.4409(13) 0.8858(5) 0.024(2) Uani 1 1 d .
C21 C 0.9033(6) 0.6631(13) 0.9644(6) 0.032(3) Uani 1 1 d .
H21A H 0.8552 0.6816 0.9597 0.047 Uiso 1 1 calc R
H21B H 0.9252 0.7599 0.9574 0.047 Uiso 1 1 calc R
H21C H 0.9240 0.6239 1.0095 0.047 Uiso 1 1 calc R
C11 C 0.8796(5) 0.5648(12) 0.3706(5) 0.020(2) Uani 1 1 d .
C9 C 0.8819(6) 0.4698(16) 0.4744(6) 0.035(3) Uani 1 1 d .
H9 H 0.8937 0.4087 0.5138 0.042 Uiso 1 1 calc R
C8 C 0.8371(7) 0.5835(16) 0.4607(6) 0.039(3) Uani 1 1 d .
H8 H 0.8102 0.6182 0.4891 0.046 Uiso 1 1 calc R
C10 C 0.9587(6) 0.3444(14) 0.4128(6) 0.034(3) Uani 1 1 d .
H10A H 0.9536 0.3182 0.3657 0.052 Uiso 1 1 calc R
H10B H 0.9529 0.2512 0.4377 0.052 Uiso 1 1 calc R
H10C H 1.0038 0.3871 0.4316 0.052 Uiso 1 1 calc R
C7 C 0.7867(6) 0.7525(14) 0.3624(6) 0.034(3) Uani 1 1 d .
H7A H 0.8049 0.8074 0.3288 0.041 Uiso 1 1 calc R
H7B H 0.7771 0.8300 0.3939 0.041 Uiso 1 1 calc R
C6 C 0.7215(6) 0.6692(14) 0.3273(7) 0.036(3) Uani 1 1 d .
H6A H 0.7012 0.6235 0.3615 0.043 Uiso 1 1 calc R
H6B H 0.6892 0.7455 0.3015 0.043 Uiso 1 1 calc R
C5 C 0.7322(6) 0.5431(13) 0.2804(6) 0.032(3) Uani 1 1 d .
H5A H 0.7689 0.4740 0.3045 0.038 Uiso 1 1 calc R
H5B H 0.6906 0.4807 0.2660 0.038 Uiso 1 1 calc R
C4 C 0.6992(6) 0.6436(14) 0.1643(6) 0.038(3) Uani 1 1 d .
H4 H 0.6521 0.6323 0.1588 0.045 Uiso 1 1 calc R
C3 C 0.7306(7) 0.6971(15) 0.1192(7) 0.040(3) Uani 1 1 d .
H3 H 0.7095 0.7310 0.0751 0.048 Uiso 1 1 calc R
C1 C 0.8118(6) 0.6390(13) 0.2130(5) 0.026(2) Uani 1 1 d .
C2 C 0.8488(7) 0.7445(17) 0.1144(6) 0.041(3) Uani 1 1 d .
H2A H 0.8666 0.8455 0.1317 0.061 Uiso 1 1 calc R
H2B H 0.8277 0.7526 0.0663 0.061 Uiso 1 1 calc R
H2C H 0.8857 0.6694 0.1219 0.061 Uiso 1 1 calc R
C201 C 0.7206(6) 0.5507(13) 0.9300(6) 0.028(2) Uani 1 1 d .
C203 C 0.8220(5) 0.3825(12) 1.0043(5) 0.024(2) Uani 1 1 d .
C202 C 0.7679(7) 0.1603(16) 0.9197(6) 0.0432(18) Uani 1 1 d .
C102 C 0.9272(7) 0.8307(18) 0.2605(8) 0.053(2) Uani 1 1 d .
C103 C 0.9999(6) 0.6150(12) 0.3327(5) 0.024(2) Uani 1 1 d .
C101 C 0.9253(5) 0.4355(13) 0.2336(5) 0.024(2) Uani 1 1 d .
N7 N 0.8955(4) 0.3685(10) 0.8428(4) 0.0234(19) Uani 1 1 d .
N8 N 0.9114(4) 0.5494(10) 0.9148(4) 0.0221(18) Uani 1 1 d .
N4 N 0.9079(5) 0.4589(11) 0.4183(4) 0.027(2) Uani 1 1 d .
N2 N 0.7499(4) 0.6083(11) 0.2204(5) 0.027(2) Uani 1 1 d .
N1 N 0.7992(5) 0.6940(11) 0.1487(5) 0.030(2) Uani 1 1 d .
N6 N 0.7167(4) 0.3949(10) 0.7537(4) 0.0224(18) Uani 1 1 d .
N5 N 0.6433(4) 0.3095(11) 0.8015(5) 0.026(2) Uani 1 1 d .
N3 N 0.8362(5) 0.6430(11) 0.3985(5) 0.029(2) Uani 1 1 d .
O201 O 0.6866(5) 0.6497(11) 0.9410(5) 0.043(2) Uani 1 1 d .
O203 O 0.8498(5) 0.3792(10) 1.0609(4) 0.040(2) Uani 1 1 d .
O202 O 0.7587(5) 0.0315(10) 0.9302(4) 0.0432(18) Uani 1 1 d .
O102 O 0.9452(5) 0.9430(12) 0.2463(5) 0.053(2) Uani 1 1 d .
O103 O 1.0556(4) 0.6192(9) 0.3642(4) 0.0290(17) Uani 1 1 d .
O101 O 0.9420(4) 0.3307(9) 0.2059(4) 0.0337(19) Uani 1 1 d .
Ru2 Ru 0.77371(4) 0.38066(10) 0.91442(4) 0.0215(2) Uani 1 1 d .
Ru1 Ru 0.91109(4) 0.61668(9) 0.27982(4) 0.0199(2) Uani 1 1 d .
C23 C 0.9625(6) 0.9195(13) 0.4449(6) 0.027(2) Uani 1 1 d .
H23 H 0.9371 0.8644 0.4071 0.032 Uiso 1 1 calc R
C24 C 0.9323(6) 0.9663(13) 0.4946(6) 0.029(2) Uani 1 1 d .
H24 H 0.8863 0.9436 0.4911 0.035 Uiso 1 1 calc R
C25 C 1.0295(6) 0.9531(13) 0.4504(6) 0.030(3) Uani 1 1 d .
H25 H 1.0498 0.9207 0.4162 0.036 Uiso 1 1 calc R
C28 C 0.9522(6) 0.0529(14) 1.0317(7) 0.036(3) Uani 1 1 d .
H28 H 0.9195 0.0884 1.0536 0.043 Uiso 1 1 calc R
C26 C 0.9458(6) 0.0882(15) 0.9669(6) 0.037(3) Uani 1 1 d .
H26 H 0.9089 0.1493 0.9435 0.044 Uiso 1 1 calc R
C27 C 0.9935(6) 0.0352(15) 0.9331(7) 0.039(3) Uani 1 1 d .
H27 H 0.9886 0.0593 0.8873 0.047 Uiso 1 1 calc R

loop_
_atom_site_aniso_label
_atom_site_aniso_U_11
_atom_site_aniso_U_22
_atom_site_aniso_U_33
_atom_site_aniso_U_23
_atom_site_aniso_U_13
_atom_site_aniso_U_12
C12 0.029(5) 0.010(4) 0.027(5) -0.001(4) 0.015(4) 0.006(4)
C13 0.032(6) 0.049(8) 0.048(7) -0.014(7) 0.016(6) -0.017(6)
C14 0.031(6) 0.029(6) 0.035(6) -0.006(5) 0.001(5) 0.000(5)
C15 0.032(6) 0.024(6) 0.030(6) -0.005(5) 0.000(5) -0.001(5)
C16 0.026(6) 0.030(6) 0.028(6) 0.006(5) 0.005(5) -0.002(5)
C17 0.036(6) 0.042(7) 0.022(5) -0.011(5) 0.013(5) -0.003(6)
C18 0.030(6) 0.021(5) 0.031(6) -0.004(5) 0.015(5) 0.000(5)
C19 0.017(5) 0.032(6) 0.033(6) 0.009(5) 0.012(4) 0.001(5)
C20 0.020(5) 0.033(6) 0.031(6) 0.009(5) 0.004(4) -0.007(5)
C22 0.027(5) 0.026(6) 0.019(5) -0.001(4) 0.004(4) -0.001(5)
C21 0.035(6) 0.025(6) 0.035(6) -0.004(5) 0.009(5) -0.007(5)
C11 0.022(5) 0.018(5) 0.021(5) 0.002(4) 0.009(4) -0.005(4)
C9 0.036(6) 0.046(8) 0.024(6) 0.001(5) 0.010(5) -0.018(6)
C8 0.044(7) 0.050(8) 0.031(6) -0.012(6) 0.026(6) -0.021(7)
C10 0.026(6) 0.030(6) 0.043(7) 0.009(6) 0.002(5) -0.003(5)
C7 0.034(6) 0.027(6) 0.047(7) -0.010(6) 0.024(6) 0.003(5)
C6 0.027(6) 0.030(6) 0.053(8) 0.002(6) 0.016(6) 0.000(5)
C5 0.023(6) 0.023(6) 0.047(7) 0.003(5) 0.005(5) -0.006(5)
C4 0.031(6) 0.024(6) 0.047(7) 0.002(6) -0.010(5) 0.005(5)
C3 0.040(7) 0.034(7) 0.037(7) 0.000(6) -0.007(6) 0.009(6)
C1 0.035(6) 0.022(5) 0.017(5) -0.002(4) 0.002(4) 0.005(5)
C2 0.053(8) 0.043(7) 0.028(6) 0.008(6) 0.014(6) 0.010(7)
C201 0.033(6) 0.024(6) 0.031(6) -0.001(5) 0.016(5) -0.005(5)
C203 0.028(5) 0.013(5) 0.032(6) -0.001(4) 0.011(5) -0.008(4)
C202 0.062(5) 0.035(4) 0.033(4) 0.007(3) 0.013(3) -0.023(4)
C102 0.042(5) 0.044(5) 0.068(5) 0.020(4) 0.005(4) -0.011(4)
C103 0.036(6) 0.017(5) 0.021(5) -0.001(4) 0.011(5) 0.001(5)
C101 0.011(5) 0.028(6) 0.032(6) 0.002(5) 0.005(4) -0.005(4)
N7 0.020(4) 0.023(5) 0.028(5) 0.002(4) 0.007(4) 0.001(4)
N8 0.024(4) 0.022(4) 0.023(4) 0.004(4) 0.011(4) -0.001(4)
N4 0.026(5) 0.033(5) 0.024(5) 0.003(4) 0.007(4) -0.006(4)
N2 0.019(4) 0.022(5) 0.035(5) 0.001(4) 0.001(4) 0.001(4)
N1 0.036(5) 0.025(5) 0.027(5) 0.002(4) 0.005(4) 0.004(4)
N6 0.023(4) 0.021(4) 0.020(4) -0.003(4) -0.001(3) 0.002(4)
N5 0.022(4) 0.028(5) 0.030(5) -0.005(4) 0.014(4) -0.004(4)
N3 0.031(5) 0.029(5) 0.029(5) -0.005(4) 0.012(4) -0.009(4)
O201 0.044(5) 0.040(5) 0.050(5) -0.004(4) 0.019(4) 0.010(4)
O203 0.050(5) 0.040(5) 0.024(4) 0.001(4) -0.002(4) -0.009(4)
O202 0.062(5) 0.035(4) 0.033(4) 0.007(3) 0.013(3) -0.023(4)
O102 0.042(5) 0.044(5) 0.068(5) 0.020(4) 0.005(4) -0.011(4)
O103 0.017(4) 0.036(4) 0.034(4) -0.002(4) 0.006(3) 0.000(3)
O101 0.029(4) 0.028(4) 0.047(5) -0.014(4) 0.017(4) -0.001(4)
Ru2 0.0202(4) 0.0250(4) 0.0209(4) -0.0012(3) 0.0082(3) -0.0033(3)
Ru1 0.0187(4) 0.0213(4) 0.0211(4) 0.0006(3) 0.0078(3) 0.0011(3)
C23 0.028(6) 0.022(5) 0.030(6) 0.002(5) 0.004(5) -0.001(5)
C24 0.028(6) 0.025(6) 0.036(6) -0.001(5) 0.011(5) -0.005(5)
C25 0.036(6) 0.021(6) 0.037(6) -0.004(5) 0.014(5) 0.000(5)
C28 0.033(6) 0.028(6) 0.051(8) -0.006(6) 0.019(6) -0.004(5)
C26 0.027(6) 0.034(7) 0.046(7) 0.013(6) 0.004(5) 0.001(5)
C27 0.042(7) 0.029(6) 0.041(7) 0.008(6) 0.000(6) -0.014(6)

loop_
_atom_type_symbol
_atom_type_description
_atom_type_scat_dispersion_real
_atom_type_scat_dispersion_imag
_atom_type_scat_source
C C 0.0181 0.0091 'International Tables Vol C Tables 4.2.6.8 and 6.1.1.4'
H H 0.0000 0.0000 'International Tables Vol C Tables 4.2.6.8 and 6.1.1.4'
N N 0.0311 0.0180 'International Tables Vol C Tables 4.2.6.8 and 6.1.1.4'
O O 0.0492 0.0322 'International Tables Vol C Tables 4.2.6.8 and 6.1.1.4'
Ru Ru 0.0552 3.2960 'International Tables Vol C Tables 4.2.6.8 and 6.1.1.4'

loop_
_geom_angle_atom_site_label_1
_geom_angle_atom_site_label_2
_geom_angle_atom_site_label_3
_geom_angle
_geom_angle_site_symmetry_1
_geom_angle_site_symmetry_3
N6 C12 N5 102.3(9) . .
N6 C12 Ru2 134.9(8) . .
N5 C12 Ru2 122.7(7) . .
C15 C14 N5 106.5(10) . .
C14 C15 N6 106.0(10) . .
N6 C16 C17 111.5(9) . .
C16 C17 C18 113.3(9) . .
N7 C18 C17 110.5(9) . .
C20 C19 N7 106.3(9) . .
C19 C20 N8 107.0(9) . .
N8 C22 N7 101.4(9) . .
N8 C22 Ru2 127.6(7) . .
N7 C22 Ru2 130.3(8) . .
N3 C11 N4 103.5(9) . .
N3 C11 Ru1 129.2(8) . .
N4 C11 Ru1 126.5(7) . .
C8 C9 N4 105.3(11) . .
C9 C8 N3 108.6(11) . .
N3 C7 C6 110.4(10) . .
C5 C6 C7 113.0(9) . .
N2 C5 C6 111.4(9) . .
C3 C4 N2 105.5(11) . .
C4 C3 N1 107.5(11) . .
N2 C1 N1 103.3(9) . .
N2 C1 Ru1 132.4(8) . .
N1 C1 Ru1 124.3(8) . .
O201 C201 Ru2 176.8(10) . .
O203 C203 Ru2 176.9(9) . .
O202 C202 Ru2 169.2(13) . .
O102 C102 Ru1 168.3(15) . .
O103 C103 Ru1 177.3(10) . .
O101 C101 Ru1 171.7(9) . .
C19 N7 C22 113.2(9) . .
C19 N7 C18 123.3(9) . .
C22 N7 C18 122.9(9) . .
C22 N8 C20 112.0(9) . .
C22 N8 C21 124.9(9) . .
C20 N8 C21 123.2(9) . .
C11 N4 C9 111.8(10) . .
C11 N4 C10 125.6(9) . .
C9 N4 C10 122.6(10) . .
C1 N2 C4 113.1(10) . .
C1 N2 C5 127.5(9) . .
C4 N2 C5 119.5(10) . .
C1 N1 C3 110.6(10) . .
C1 N1 C2 126.6(10) . .
C3 N1 C2 122.8(10) . .
C12 N6 C15 113.7(9) . .
C12 N6 C16 126.0(9) . .
C15 N6 C16 120.3(9) . .
C14 N5 C12 111.5(9) . .
C14 N5 C13 121.5(10) . .
C12 N5 C13 127.0(9) . .
C11 N3 C8 110.7(10) . .
C11 N3 C7 123.8(9) . .
C8 N3 C7 124.5(10) . .
C203 Ru2 C201 90.4(5) . .
C203 Ru2 C202 88.7(5) . .
C201 Ru2 C202 135.4(6) . .
C203 Ru2 C12 173.5(4) . .
C201 Ru2 C12 88.2(4) . .
C202 Ru2 C12 87.9(5) . .
C203 Ru2 C22 89.7(4) . .
C201 Ru2 C22 115.4(4) . .
C202 Ru2 C22 109.1(5) . .
C12 Ru2 C22 96.7(4) . .
C103 Ru1 C101 92.0(4) . .
C103 Ru1 C102 86.4(5) . .
C101 Ru1 C102 129.0(6) . .
C103 Ru1 C1 173.9(4) . .
C101 Ru1 C1 89.6(4) . .
C102 Ru1 C1 88.0(5) . .
C103 Ru1 C11 87.4(4) . .
C101 Ru1 C11 112.3(4) . .
C102 Ru1 C11 118.5(6) . .
C1 Ru1 C11 97.5(4) . .
C25 C23 C24 120.0(11) . .
C23 C24 C25 119.0(11) . 3_776
C23 C25 C24 120.9(11) . 3_776
C26 C28 C27 120.3(12) . 3_757
C28 C26 C27 120.8(12) . .
C28 C27 C26 118.9(12) 3_757 .

loop_
_geom_bond_atom_site_label_1
_geom_bond_atom_site_label_2
_geom_bond_distance
_geom_bond_site_symmetry_2
C12 N6 1.337(13) .
C12 N5 1.400(13) .
C12 Ru2 2.145(10) .
C13 N5 1.459(15) .
C14 C15 1.357(17) .
C14 N5 1.383(14) .
C15 N6 1.388(13) .
C16 N6 1.476(13) .
C16 C17 1.521(16) .
C17 C18 1.529(16) .
C18 N7 1.463(14) .
C19 C20 1.338(17) .
C19 N7 1.371(13) .
C20 N8 1.387(14) .
C22 N8 1.375(14) .
C22 N7 1.376(14) .
C22 Ru2 2.151(11) .
C21 N8 1.462(14) .
C11 N3 1.361(14) .
C11 N4 1.362(14) .
C11 Ru1 2.181(10) .
C9 C8 1.328(19) .
C9 N4 1.398(14) .
C8 N3 1.381(15) .
C10 N4 1.465(15) .
C7 N3 1.450(16) .
C7 C6 1.531(16) .
C6 C5 1.513(17) .
C5 N2 1.489(15) .
C4 C3 1.343(19) .
C4 N2 1.380(14) .
C3 N1 1.386(16) .
C1 N2 1.344(14) .
C1 N1 1.373(14) .
C1 Ru1 2.160(11) .
C2 N1 1.449(16) .
C201 O201 1.165(14) .
C201 Ru2 1.908(12) .
C203 O203 1.165(13) .
C203 Ru2 1.869(11) .
C202 O202 1.161(15) .
C202 Ru2 1.917(13) .
C102 O102 1.106(17) .
C102 Ru1 1.942(15) .
C103 O103 1.164(13) .
C103 Ru1 1.871(11) .
C101 O101 1.170(13) .
C101 Ru1 1.898(11) .
C23 C25 1.382(16) .
C23 C24 1.389(16) .
C24 C25 1.393(16) 3_776
C25 C24 1.393(16) 3_776
C28 C26 1.349(18) .
C28 C27 1.392(18) 3_757
C26 C27 1.416(19) .
C27 C28 1.392(18) 3_757
